data_1506760
loop_
_publ_author_name
'Xue, Dong'
'Chen, Ying-Chun'
'Wang, Qi-Wei'
'Cun, Ling-Feng'
'Zhu, Jin'
'Deng, Jin-Gen'

_publ_section_title
;
 Asymmetric direct vinylogous Michael reaction of activated alkenes to
 nitroolefins catalyzed by modified cinchona alkaloids.
;
_journal_issue 23
_journal_name_full 'Organic letters'
_journal_page_first 5293
_journal_page_last 5296
_journal_paper_doi 10.1021/ol052283b
_journal_volume 7
_journal_year 2005
_chemical_formula_sum 'C20 H16 N2'
_chemical_formula_weight 284.35
_chemical_name_systematic
; 
 ? 
;
_space_group_IT_number 2
_symmetry_cell_setting triclinic
_symmetry_space_group_name_Hall '-P 1'
_symmetry_space_group_name_H-M 'P -1'
_atom_sites_solution_hydrogens geom
_atom_sites_solution_primary direct
_atom_sites_solution_secondary difmap
_audit_creation_method SHELXL-97
_cell_angle_alpha 78.48(1)
_cell_angle_beta 88.69(1)
_cell_angle_gamma 84.74(1)
_cell_formula_units_Z 4
_cell_length_a 8.829(1)
_cell_length_b 8.999(1)
_cell_length_c 20.210(2)
_cell_measurement_reflns_used 31
_cell_measurement_temperature 287(2)
_cell_measurement_theta_max 13.48
_cell_measurement_theta_min 5.39
_cell_volume 1566.7(3)
_computing_cell_refinement 'Siemens XSCANS'
_computing_data_collection 'Siemens XSCANS'
_computing_data_reduction 'Siemens SHELXTL'
_computing_molecular_graphics 'Siemens SHELXTL'
_computing_publication_material 'Siemens SHELXTL'
_computing_structure_refinement 'SHELXL-97 (Sheldrick, 1997)'
_computing_structure_solution 'SHELXS-97 (Sheldrick, 1990)'
_diffrn_ambient_temperature 287(2)
_diffrn_measured_fraction_theta_full 0.996
_diffrn_measured_fraction_theta_max 0.996
_diffrn_measurement_device_type 'Siemens P4'
_diffrn_measurement_method '\w scans'
_diffrn_radiation_monochromator graphite
_diffrn_radiation_source 'normal-focus sealed tube'
_diffrn_radiation_type MoK\a
_diffrn_radiation_wavelength 0.71073
_diffrn_reflns_av_R_equivalents 0.0135
_diffrn_reflns_av_sigmaI/netI 0.0495
_diffrn_reflns_limit_h_max 10
_diffrn_reflns_limit_h_min 0
_diffrn_reflns_limit_k_max 10
_diffrn_reflns_limit_k_min -10
_diffrn_reflns_limit_l_max 24
_diffrn_reflns_limit_l_min -24
_diffrn_reflns_number 6417
_diffrn_reflns_theta_full 25.50
_diffrn_reflns_theta_max 25.50
_diffrn_reflns_theta_min 1.03
_diffrn_standards_decay_% 4.27
_diffrn_standards_interval_count 97
_diffrn_standards_number 3
_exptl_absorpt_coefficient_mu 0.071
_exptl_absorpt_correction_type none
_exptl_crystal_density_diffrn 1.205
_exptl_crystal_density_method 'not measured'
_exptl_crystal_F_000 600
_exptl_crystal_size_max 0.56
_exptl_crystal_size_mid 0.34
_exptl_crystal_size_min 0.30
_refine_diff_density_max 0.507
_refine_diff_density_min -0.260
_refine_diff_density_rms 0.040
_refine_ls_extinction_coef 0.0053(18)
_refine_ls_extinction_expression Fc^*^=kFc[1+0.001xFc^2^\l^3^/sin(2\q)]^-1/4^
_refine_ls_extinction_method SHELXL
_refine_ls_goodness_of_fit_ref 0.870
_refine_ls_hydrogen_treatment constr
_refine_ls_matrix_type full
_refine_ls_number_parameters 398
_refine_ls_number_reflns 5804
_refine_ls_number_restraints 0
_refine_ls_restrained_S_all 0.870
_refine_ls_R_factor_all 0.1113
_refine_ls_R_factor_gt 0.0594
_refine_ls_shift/su_max 0.000
_refine_ls_shift/su_mean 0.000
_refine_ls_structure_factor_coef Fsqd
_refine_ls_weighting_details 'calc w=1/[\s^2^(Fo^2^)+(0.1079P)^2^+0.0000P] where P=(Fo^2^+2Fc^2^)/3'
_refine_ls_weighting_scheme calc
_refine_ls_wR_factor_gt 0.1624
_refine_ls_wR_factor_ref 0.1836
_reflns_number_gt 2834
_reflns_number_total 5804
_reflns_threshold_expression >2sigma(I)
_cod_data_source_file ol052283bsi20050921_060718.cif
_cod_data_source_block y1893
_cod_depositor_comments
;
The following automatic conversions were performed:

'_symmetry_cell_setting' value 'Triclinic' changed to 'triclinic'
according to /home/saulius/struct/CIF-dictionaries/cif_core.dic
dictionary named 'cif_core.dic' version 2.4.1 from 2010-06-29.

Automatic conversion script
Id: cif_fix_values 1715 2011-07-08 13:25:40Z adriana 
;
_cod_original_sg_symbol_H-M P-1
_cod_database_code 1506760

loop_
_symmetry_equiv_pos_as_xyz
'x, y, z'
'-x, -y, -z'

loop_
_atom_site_label
_atom_site_type_symbol
_atom_site_fract_x
_atom_site_fract_y
_atom_site_fract_z
_atom_site_U_iso_or_equiv
_atom_site_adp_type
_atom_site_occupancy
_atom_site_symmetry_multiplicity
_atom_site_calc_flag
_atom_site_refinement_flags
N1 N 0.2900(3) 0.1201(2) 0.01201(12) 0.0692(7) Uani 1 1 d .
N2 N 0.5560(2) -0.1115(2) 0.18532(11) 0.0614(6) Uani 1 1 d .
C1 C 0.5874(3) 0.3026(2) 0.08668(11) 0.0431(6) Uani 1 1 d .
C2 C 0.6614(3) 0.1948(3) 0.05375(12) 0.0506(6) Uani 1 1 d .
H2 H 0.6262 0.0987 0.0598 0.061 Uiso 1 1 calc R
C3 C 0.7848(3) 0.2261(3) 0.01255(13) 0.0596(7) Uani 1 1 d .
H3 H 0.8322 0.1518 -0.0088 0.072 Uiso 1 1 calc R
C4 C 0.8380(3) 0.3669(3) 0.00299(17) 0.0788(9) Uani 1 1 d .
H4 H 0.9223 0.3887 -0.0245 0.095 Uiso 1 1 calc R
C5 C 0.7660(3) 0.4753(3) 0.03420(17) 0.0836(10) Uani 1 1 d .
H5 H 0.8017 0.5714 0.0270 0.100 Uiso 1 1 calc R
C6 C 0.6422(3) 0.4467(3) 0.07610(14) 0.0591(7) Uani 1 1 d .
C7 C 0.5580(4) 0.5686(3) 0.10654(18) 0.0878(10) Uani 1 1 d .
H7A H 0.6288 0.6406 0.1131 0.105 Uiso 1 1 calc R
H7B H 0.4816 0.6229 0.0747 0.105 Uiso 1 1 calc R
C8 C 0.4866(5) 0.5165(3) 0.16810(18) 0.1069(14) Uani 1 1 d .
H8A H 0.4121 0.5959 0.1774 0.128 Uiso 1 1 calc R
H8B H 0.5620 0.4969 0.2037 0.128 Uiso 1 1 calc R
C9 C 0.4083(4) 0.3734(3) 0.16966(15) 0.0819(10) Uani 1 1 d .
H9 H 0.3252 0.3544 0.1982 0.098 Uiso 1 1 calc R
C10 C 0.4544(3) 0.2751(3) 0.13176(11) 0.0485(6) Uani 1 1 d .
C11 C 0.3731(3) 0.1286(2) 0.13465(11) 0.0443(6) Uani 1 1 d .
C12 C 0.2265(3) 0.1202(3) 0.17912(12) 0.0503(6) Uani 1 1 d .
H12A H 0.2532 0.1266 0.2247 0.060 Uiso 1 1 calc R
H12B H 0.1562 0.2079 0.1617 0.060 Uiso 1 1 calc R
C13 C 0.1470(3) -0.0216(3) 0.18195(12) 0.0475(6) Uani 1 1 d .
C14 C 0.1786(3) -0.1479(3) 0.23269(13) 0.0602(7) Uani 1 1 d .
H14 H 0.2512 -0.1460 0.2651 0.072 Uiso 1 1 calc R
C15 C 0.1034(3) -0.2762(3) 0.23553(16) 0.0767(9) Uani 1 1 d .
H15 H 0.1264 -0.3607 0.2697 0.092 Uiso 1 1 calc R
C16 C -0.0049(3) -0.2818(3) 0.18883(17) 0.0759(9) Uani 1 1 d .
H16 H -0.0545 -0.3695 0.1910 0.091 Uiso 1 1 calc R
C17 C -0.0393(3) -0.1570(4) 0.13906(15) 0.0736(8) Uani 1 1 d .
H17 H -0.1134 -0.1591 0.1073 0.088 Uiso 1 1 calc R
C18 C 0.0359(3) -0.0279(3) 0.13583(13) 0.0611(7) Uani 1 1 d .
H18 H 0.0112 0.0567 0.1019 0.073 Uiso 1 1 calc R
C19 C 0.3295(3) 0.1204(3) 0.06497(13) 0.0505(6) Uani 1 1 d .
C20 C 0.4779(3) -0.0072(3) 0.16168(12) 0.0463(6) Uani 1 1 d .
N1' N 0.4520(3) 1.0884(3) 0.32323(11) 0.0618(6) Uani 1 1 d .
N2' N 0.7311(3) 0.8687(3) 0.49445(12) 0.0767(7) Uani 1 1 d .
C1' C 0.4189(3) 0.6901(2) 0.41139(11) 0.0455(6) Uani 1 1 d .
C2' C 0.3514(3) 0.7913(3) 0.44948(12) 0.0531(6) Uani 1 1 d .
H2' H 0.4024 0.8738 0.4552 0.064 Uiso 1 1 calc R
C3' C 0.2104(3) 0.7716(3) 0.47894(13) 0.0651(8) Uani 1 1 d .
H3' H 0.1673 0.8399 0.5045 0.078 Uiso 1 1 calc R
C4' C 0.1336(4) 0.6506(3) 0.47031(16) 0.0815(10) Uani 1 1 d .
H4' H 0.0381 0.6370 0.4897 0.098 Uiso 1 1 calc R
C5' C 0.1993(4) 0.5499(3) 0.43273(16) 0.0827(10) Uani 1 1 d .
H5' H 0.1466 0.4684 0.4271 0.099 Uiso 1 1 calc R
C6' C 0.3408(3) 0.5660(3) 0.40321(13) 0.0596(7) Uani 1 1 d .
C7' C 0.4087(3) 0.4591(3) 0.36020(16) 0.0759(9) Uani 1 1 d .
H7'1 H 0.3674 0.3613 0.3741 0.091 Uiso 1 1 calc R
H7'2 H 0.3803 0.4989 0.3135 0.091 Uiso 1 1 calc R
C8' C 0.5753(4) 0.4373(3) 0.36506(16) 0.0777(9) Uani 1 1 d .
H8'1 H 0.6157 0.3849 0.3300 0.093 Uiso 1 1 calc R
H8'2 H 0.6039 0.3740 0.4084 0.093 Uiso 1 1 calc R
C9' C 0.6428(3) 0.5867(3) 0.35761(14) 0.0651(8) Uani 1 1 d .
H9' H 0.7385 0.5969 0.3379 0.078 Uiso 1 1 calc R
C10' C 0.5700(3) 0.7048(2) 0.37840(11) 0.0464(6) Uani 1 1 d .
C11' C 0.6448(3) 0.8556(2) 0.37290(11) 0.0455(6) Uani 1 1 d .
C12' C 0.7884(3) 0.8685(3) 0.32635(12) 0.0524(6) Uani 1 1 d .
H12C H 0.8655 0.7886 0.3454 0.063 Uiso 1 1 calc R
H12D H 0.7615 0.8506 0.2825 0.063 Uiso 1 1 calc R
C13' C 0.8563(3) 1.0192(3) 0.31634(12) 0.0488(6) Uani 1 1 d .
C14' C 0.9634(3) 1.0444(3) 0.36095(14) 0.0663(8) Uani 1 1 d .
H14' H 0.9922 0.9683 0.3979 0.080 Uiso 1 1 calc R
C15' C 1.0278(3) 1.1810(4) 0.35115(17) 0.0799(9) Uani 1 1 d .
H15' H 1.0987 1.1970 0.3817 0.096 Uiso 1 1 calc R
C16' C 0.9875(4) 1.2927(4) 0.29660(18) 0.0807(10) Uani 1 1 d .
H16' H 1.0308 1.3850 0.2899 0.097 Uiso 1 1 calc R
C17' C 0.8831(3) 1.2685(3) 0.25171(16) 0.0748(9) Uani 1 1 d .
H17' H 0.8562 1.3444 0.2144 0.090 Uiso 1 1 calc R
C18' C 0.8181(3) 1.1333(3) 0.26136(13) 0.0592(7) Uani 1 1 d .
H18' H 0.7473 1.1184 0.2305 0.071 Uiso 1 1 calc R
C19' C 0.5342(3) 0.9871(3) 0.34610(12) 0.0460(6) Uani 1 1 d .
C20' C 0.6906(3) 0.8676(3) 0.44155(13) 0.0535(6) Uani 1 1 d .

loop_
_atom_site_aniso_label
_atom_site_aniso_U_11
_atom_site_aniso_U_22
_atom_site_aniso_U_33
_atom_site_aniso_U_23
_atom_site_aniso_U_13
_atom_site_aniso_U_12
N1 0.0917(18) 0.0661(15) 0.0550(14) -0.0160(11) -0.0045(13) -0.0255(13)
N2 0.0598(14) 0.0546(14) 0.0706(15) -0.0153(11) -0.0014(12) -0.0027(12)
C1 0.0452(14) 0.0400(13) 0.0448(13) -0.0074(10) -0.0046(11) -0.0088(11)
C2 0.0523(15) 0.0478(14) 0.0536(15) -0.0112(12) 0.0045(12) -0.0128(12)
C3 0.0549(16) 0.0598(17) 0.0653(17) -0.0146(13) 0.0079(14) -0.0086(13)
C4 0.0586(18) 0.068(2) 0.109(3) -0.0138(18) 0.0263(18) -0.0194(16)
C5 0.070(2) 0.0569(18) 0.129(3) -0.0238(18) 0.026(2) -0.0276(16)
C6 0.0548(16) 0.0470(15) 0.0776(18) -0.0156(13) 0.0041(15) -0.0095(13)
C7 0.100(3) 0.0514(18) 0.119(3) -0.0294(18) 0.027(2) -0.0209(17)
C8 0.167(4) 0.066(2) 0.107(3) -0.0501(19) 0.051(3) -0.047(2)
C9 0.106(3) 0.0636(19) 0.088(2) -0.0373(16) 0.0427(19) -0.0326(18)
C10 0.0581(16) 0.0437(14) 0.0459(13) -0.0128(11) 0.0028(12) -0.0096(12)
C11 0.0510(15) 0.0406(13) 0.0430(13) -0.0113(10) 0.0031(11) -0.0071(11)
C12 0.0480(15) 0.0520(15) 0.0516(14) -0.0137(11) 0.0065(12) -0.0033(12)
C13 0.0363(13) 0.0587(16) 0.0486(14) -0.0142(12) 0.0071(12) -0.0038(12)
C14 0.0466(16) 0.0651(17) 0.0635(17) 0.0022(14) 0.0033(13) -0.0104(13)
C15 0.0607(19) 0.0676(19) 0.092(2) 0.0094(16) 0.0042(17) -0.0135(16)
C16 0.063(2) 0.069(2) 0.100(2) -0.0195(18) 0.0137(18) -0.0257(16)
C17 0.0543(18) 0.100(2) 0.074(2) -0.0266(18) 0.0034(15) -0.0275(17)
C18 0.0469(15) 0.0761(19) 0.0585(17) -0.0076(14) 0.0012(13) -0.0089(14)
C19 0.0585(16) 0.0449(14) 0.0517(15) -0.0149(12) 0.0057(13) -0.0137(12)
C20 0.0480(15) 0.0472(15) 0.0486(14) -0.0173(12) 0.0090(12) -0.0158(12)
N1' 0.0594(14) 0.0545(13) 0.0704(15) -0.0124(11) 0.0046(12) -0.0006(12)
N2' 0.0940(19) 0.0799(17) 0.0615(15) -0.0235(13) -0.0103(14) -0.0126(14)
C1' 0.0551(15) 0.0391(13) 0.0410(13) -0.0038(10) 0.0004(12) -0.0057(11)
C2' 0.0609(17) 0.0492(15) 0.0498(15) -0.0104(12) 0.0067(13) -0.0090(13)
C3' 0.073(2) 0.0571(17) 0.0633(17) -0.0103(13) 0.0197(15) -0.0049(15)
C4' 0.074(2) 0.067(2) 0.103(2) -0.0133(18) 0.0375(19) -0.0205(17)
C5' 0.088(2) 0.0626(19) 0.103(2) -0.0211(17) 0.032(2) -0.0331(18)
C6' 0.0683(18) 0.0468(15) 0.0638(17) -0.0088(12) 0.0092(14) -0.0128(14)
C7' 0.084(2) 0.0523(17) 0.100(2) -0.0309(16) 0.0155(19) -0.0173(16)
C8' 0.097(3) 0.0498(17) 0.089(2) -0.0226(15) 0.0085(19) -0.0027(16)
C9' 0.0685(19) 0.0520(16) 0.0782(19) -0.0222(14) 0.0127(15) -0.0063(14)
C10' 0.0541(15) 0.0401(13) 0.0460(14) -0.0110(10) 0.0007(12) -0.0048(11)
C11' 0.0468(14) 0.0466(14) 0.0457(14) -0.0148(11) -0.0001(11) -0.0046(11)
C12' 0.0476(15) 0.0550(15) 0.0568(15) -0.0180(12) 0.0050(12) -0.0029(12)
C13' 0.0386(14) 0.0571(16) 0.0521(15) -0.0151(12) 0.0063(12) -0.0040(12)
C14' 0.0562(17) 0.081(2) 0.0630(17) -0.0115(15) -0.0037(14) -0.0157(15)
C15' 0.065(2) 0.101(2) 0.085(2) -0.034(2) 0.0038(17) -0.0354(19)
C16' 0.070(2) 0.070(2) 0.106(3) -0.0215(19) 0.024(2) -0.0267(17)
C17' 0.0576(18) 0.072(2) 0.086(2) 0.0055(16) 0.0108(17) -0.0096(16)
C18' 0.0445(15) 0.0715(18) 0.0608(17) -0.0090(14) 0.0050(13) -0.0114(14)
C19' 0.0471(15) 0.0456(14) 0.0488(14) -0.0163(11) 0.0062(12) -0.0092(12)
C20' 0.0564(16) 0.0483(15) 0.0584(17) -0.0160(12) 0.0012(14) -0.0070(12)

loop_
_atom_type_symbol
_atom_type_description
_atom_type_scat_dispersion_real
_atom_type_scat_dispersion_imag
_atom_type_scat_source
C C 0.0033 0.0016 'International Tables Vol C Tables 4.2.6.8 and 6.1.1.4'
H H 0.0000 0.0000 'International Tables Vol C Tables 4.2.6.8 and 6.1.1.4'
N N 0.0061 0.0033 'International Tables Vol C Tables 4.2.6.8 and 6.1.1.4'

loop_
_geom_angle_atom_site_label_1
_geom_angle_atom_site_label_2
_geom_angle_atom_site_label_3
_geom_angle
C2 C1 C6 117.7(2)
C2 C1 C10 124.3(2)
C6 C1 C10 118.0(2)
C3 C2 C1 121.9(2)
C3 C2 H2 119.0
C1 C2 H2 119.0
C4 C3 C2 119.8(3)
C4 C3 H3 120.1
C2 C3 H3 120.1
C5 C4 C3 119.3(3)
C5 C4 H4 120.3
C3 C4 H4 120.3
C4 C5 C6 122.0(3)
C4 C5 H5 119.0
C6 C5 H5 119.0
C5 C6 C1 119.2(2)
C5 C6 C7 121.7(3)
C1 C6 C7 119.0(2)
C8 C7 C6 114.7(3)
C8 C7 H7A 108.6
C6 C7 H7A 108.6
C8 C7 H7B 108.6
C6 C7 H7B 108.6
H7A C7 H7B 107.6
C7 C8 C9 113.4(3)
C7 C8 H8A 108.9
C9 C8 H8A 108.9
C7 C8 H8B 108.9
C9 C8 H8B 108.9
H8A C8 H8B 107.7
C10 C9 C8 121.8(3)
C10 C9 H9 119.1
C8 C9 H9 119.1
C9 C10 C1 119.8(2)
C9 C10 C11 120.9(2)
C1 C10 C11 119.30(19)
C20 C11 C19 108.48(19)
C20 C11 C10 109.92(19)
C19 C11 C10 108.61(18)
C20 C11 C12 107.68(18)
C19 C11 C12 107.84(19)
C10 C11 C12 114.16(18)
C13 C12 C11 114.37(18)
C13 C12 H12A 108.7
C11 C12 H12A 108.7
C13 C12 H12B 108.7
C11 C12 H12B 108.7
H12A C12 H12B 107.6
C18 C13 C14 117.9(2)
C18 C13 C12 121.2(2)
C14 C13 C12 120.8(2)
C15 C14 C13 120.4(3)
C15 C14 H14 119.8
C13 C14 H14 119.8
C16 C15 C14 121.1(3)
C16 C15 H15 119.5
C14 C15 H15 119.5
C17 C16 C15 119.2(3)
C17 C16 H16 120.4
C15 C16 H16 120.4
C16 C17 C18 120.0(3)
C16 C17 H17 120.0
C18 C17 H17 120.0
C17 C18 C13 121.4(3)
C17 C18 H18 119.3
C13 C18 H18 119.3
N1 C19 C11 176.3(3)
N2 C20 C11 176.9(3)
C2' C1' C6' 118.8(2)
C2' C1' C10' 124.0(2)
C6' C1' C10' 117.2(2)
C3' C2' C1' 121.3(2)
C3' C2' H2' 119.3
C1' C2' H2' 119.3
C4' C3' C2' 119.7(3)
C4' C3' H3' 120.1
C2' C3' H3' 120.1
C3' C4' C5' 119.5(3)
C3' C4' H4' 120.3
C5' C4' H4' 120.3
C4' C5' C6' 122.0(3)
C4' C5' H5' 119.0
C6' C5' H5' 119.0
C5' C6' C1' 118.7(3)
C5' C6' C7' 121.6(3)
C1' C6' C7' 119.7(2)
C8' C7' C6' 112.2(3)
C8' C7' H7'1 109.2
C6' C7' H7'1 109.2
C8' C7' H7'2 109.2
C6' C7' H7'2 109.2
H7'1 C7' H7'2 107.9
C7' C8' C9' 111.2(2)
C7' C8' H8'1 109.4
C9' C8' H8'1 109.4
C7' C8' H8'2 109.4
C9' C8' H8'2 109.4
H8'1 C8' H8'2 108.0
C10' C9' C8' 121.9(3)
C10' C9' H9' 119.1
C8' C9' H9' 119.1
C9' C10' C1' 120.0(2)
C9' C10' C11' 120.9(2)
C1' C10' C11' 119.02(19)
C20' C11' C19' 108.66(19)
C20' C11' C10' 108.07(19)
C19' C11' C10' 110.21(19)
C20' C11' C12' 108.14(19)
C19' C11' C12' 107.42(19)
C10' C11' C12' 114.20(19)
C13' C12' C11' 114.96(19)
C13' C12' H12C 108.5
C11' C12' H12C 108.5
C13' C12' H12D 108.5
C11' C12' H12D 108.5
H12C C12' H12D 107.5
C18' C13' C14' 118.2(2)
C18' C13' C12' 121.1(2)
C14' C13' C12' 120.7(2)
C15' C14' C13' 120.8(3)
C15' C14' H14' 119.6
C13' C14' H14' 119.6
C16' C15' C14' 120.0(3)
C16' C15' H15' 120.0
C14' C15' H15' 120.0
C15' C16' C17' 119.8(3)
C15' C16' H16' 120.1
C17' C16' H16' 120.1
C16' C17' C18' 120.5(3)
C16' C17' H17' 119.7
C18' C17' H17' 119.7
C17' C18' C13' 120.8(3)
C17' C18' H18' 119.6
C13' C18' H18' 119.6
N1' C19' C11' 177.4(3)
N2' C20' C11' 175.8(3)

loop_
_geom_bond_atom_site_label_1
_geom_bond_atom_site_label_2
_geom_bond_distance
N1 C19 1.134(3)
N2 C20 1.140(3)
C1 C2 1.390(3)
C1 C6 1.400(3)
C1 C10 1.478(3)
C2 C3 1.372(3)
C2 H2 0.9300
C3 C4 1.368(3)
C3 H3 0.9300
C4 C5 1.366(4)
C4 H4 0.9300
C5 C6 1.379(4)
C5 H5 0.9300
C6 C7 1.495(4)
C7 C8 1.396(4)
C7 H7A 0.9700
C7 H7B 0.9700
C8 C9 1.511(4)
C8 H8A 0.9700
C8 H8B 0.9700
C9 C10 1.313(3)
C9 H9 0.9300
C10 C11 1.549(3)
C11 C20 1.482(3)
C11 C19 1.486(3)
C11 C12 1.558(3)
C12 C13 1.503(3)
C12 H12A 0.9700
C12 H12B 0.9700
C13 C18 1.381(3)
C13 C14 1.382(3)
C14 C15 1.375(3)
C14 H14 0.9300
C15 C16 1.370(4)
C15 H15 0.9300
C16 C17 1.366(4)
C16 H16 0.9300
C17 C18 1.380(4)
C17 H17 0.9300
C18 H18 0.9300
N1' C19' 1.139(3)
N2' C20' 1.137(3)
C1' C2' 1.391(3)
C1' C6' 1.404(3)
C1' C10' 1.483(3)
C2' C3' 1.378(3)
C2' H2' 0.9300
C3' C4' 1.375(4)
C3' H3' 0.9300
C4' C5' 1.376(4)
C4' H4' 0.9300
C5' C6' 1.380(4)
C5' H5' 0.9300
C6' C7' 1.499(3)
C7' C8' 1.468(4)
C7' H7'1 0.9700
C7' H7'2 0.9700
C8' C9' 1.500(3)
C8' H8'1 0.9700
C8' H8'2 0.9700
C9' C10' 1.327(3)
C9' H9' 0.9300
C10' C11' 1.546(3)
C11' C20' 1.481(3)
C11' C19' 1.484(3)
C11' C12' 1.560(3)
C12' C13' 1.507(3)
C12' H12C 0.9700
C12' H12D 0.9700
C13' C18' 1.379(3)
C13' C14' 1.385(3)
C14' C15' 1.378(4)
C14' H14' 0.9300
C15' C16' 1.365(4)
C15' H15' 0.9300
C16' C17' 1.369(4)
C16' H16' 0.9300
C17' C18' 1.369(4)
C17' H17' 0.9300
C18' H18' 0.9300

loop_
_geom_torsion_atom_site_label_1
_geom_torsion_atom_site_label_2
_geom_torsion_atom_site_label_3
_geom_torsion_atom_site_label_4
_geom_torsion
C6 C1 C2 C3 0.5(3)
C10 C1 C2 C3 -179.8(2)
C1 C2 C3 C4 -0.1(4)
C2 C3 C4 C5 -0.7(4)
C3 C4 C5 C6 1.0(5)
C4 C5 C6 C1 -0.5(5)
C4 C5 C6 C7 -176.0(3)
C2 C1 C6 C5 -0.2(4)
C10 C1 C6 C5 -179.9(2)
C2 C1 C6 C7 175.4(2)
C10 C1 C6 C7 -4.3(4)
C5 C6 C7 C8 -152.1(3)
C1 C6 C7 C8 32.4(4)
C6 C7 C8 C9 -42.0(5)
C7 C8 C9 C10 27.3(5)
C8 C9 C10 C1 0.8(4)
C8 C9 C10 C11 179.5(3)
C2 C1 C10 C9 168.2(3)
C6 C1 C10 C9 -12.1(4)
C2 C1 C10 C11 -10.6(3)
C6 C1 C10 C11 169.1(2)
C9 C10 C11 C20 -114.7(3)
C1 C10 C11 C20 64.0(3)
C9 C10 C11 C19 126.7(3)
C1 C10 C11 C19 -54.5(3)
C9 C10 C11 C12 6.4(3)
C1 C10 C11 C12 -174.87(19)
C20 C11 C12 C13 -57.8(2)
C19 C11 C12 C13 59.1(3)
C10 C11 C12 C13 179.86(19)
C11 C12 C13 C18 -90.0(3)
C11 C12 C13 C14 92.7(3)
C18 C13 C14 C15 1.6(4)
C12 C13 C14 C15 178.9(2)
C13 C14 C15 C16 -0.6(4)
C14 C15 C16 C17 -0.6(5)
C15 C16 C17 C18 0.7(5)
C16 C17 C18 C13 0.4(4)
C14 C13 C18 C17 -1.5(4)
C12 C13 C18 C17 -178.8(2)
C20 C11 C19 N1 164(4)
C10 C11 C19 N1 -76(4)
C12 C11 C19 N1 48(4)
C19 C11 C20 N2 -149(5)
C10 C11 C20 N2 93(5)
C12 C11 C20 N2 -32(5)
C6' C1' C2' C3' 0.0(4)
C10' C1' C2' C3' 180.0(2)
C1' C2' C3' C4' -0.5(4)
C2' C3' C4' C5' 0.5(4)
C3' C4' C5' C6' 0.1(5)
C4' C5' C6' C1' -0.7(4)
C4' C5' C6' C7' -177.6(3)
C2' C1' C6' C5' 0.6(4)
C10' C1' C6' C5' -179.4(2)
C2' C1' C6' C7' 177.7(2)
C10' C1' C6' C7' -2.4(3)
C5' C6' C7' C8' -148.0(3)
C1' C6' C7' C8' 35.0(4)
C6' C7' C8' C9' -47.5(4)
C7' C8' C9' C10' 31.6(4)
C8' C9' C10' C1' 1.4(4)
C8' C9' C10' C11' 177.4(2)
C2' C1' C10' C9' 163.2(2)
C6' C1' C10' C9' -16.7(3)
C2' C1' C10' C11' -12.9(3)
C6' C1' C10' C11' 167.1(2)
C9' C10' C11' C20' -106.1(3)
C1' C10' C11' C20' 70.0(3)
C9' C10' C11' C19' 135.3(2)
C1' C10' C11' C19' -48.6(3)
C9' C10' C11' C12' 14.3(3)
C1' C10' C11' C12' -169.63(19)
C20' C11' C12' C13' -63.9(3)
C19' C11' C12' C13' 53.2(3)
C10' C11' C12' C13' 175.78(19)
C11' C12' C13' C18' -94.8(3)
C11' C12' C13' C14' 87.7(3)
C18' C13' C14' C15' 1.1(4)
C12' C13' C14' C15' 178.7(2)
C13' C14' C15' C16' -0.7(4)
C14' C15' C16' C17' -0.1(5)
C15' C16' C17' C18' 0.4(5)
C16' C17' C18' C13' 0.0(4)
C14' C13' C18' C17' -0.8(4)
C12' C13' C18' C17' -178.3(2)
C20' C11' C19' N1' 139(6)
C10' C11' C19' N1' -102(6)
C12' C11' C19' N1' 23(6)
C19' C11' C20' N2' 178(100)
C10' C11' C20' N2' 58(4)
C12' C11' C20' N2' -66(4)

loop_
_cod_related_entry_id
_cod_related_entry_database
_cod_related_entry_code
1 ChemSpider 30651751
